data_7241436
loop_
_publ_author_name
'Sava, Alexandru'
'Kegyes, Krisztina T.'
'Popu\,s, Bianca T.'
'Dan, Bernadette C.'
'Silvestru, Cristian'
'Ra\,t, Ciprian I.'

_publ_section_title
;
 Halogen bonding between entirely negative fluorine atoms? Evidence from
 the crystal packing of some gold(i) and gold(iii) complexes with
 extensively fluorinated m-terphenyl ligands and triphenylphosphane
;
_journal_name_full CrystEngComm
_journal_paper_doi 10.1039/D0CE00671H
_journal_year 2020
_chemical_formula_moiety 'C36 H15 Au F13 P'
_chemical_formula_sum 'C36 H15 Au F13 P'
_chemical_formula_weight 922.42
_space_group_crystal_system triclinic
_space_group_IT_number 2
_space_group_name_Hall '-P 1'
_space_group_name_H-M_alt 'P -1'
_atom_sites_solution_hydrogens geom
_audit_creation_method SHELXL-2018/3
_audit_update_record
;
2020-02-04 deposited with the CCDC.	2020-11-25 downloaded from the CCDC.
;
_cell_angle_alpha 77.107(2)
_cell_angle_beta 69.802(2)
_cell_angle_gamma 85.275(2)
_cell_formula_units_Z 4
_cell_length_a 13.8553(13)
_cell_length_b 14.7279(14)
_cell_length_c 17.3368(16)
_cell_measurement_reflns_used 7579
_cell_measurement_temperature 294(2)
_cell_measurement_theta_max 24.21
_cell_measurement_theta_min 2.33
_cell_volume 3236.4(5)
_computing_cell_refinement 'Bruker SMART'
_computing_data_collection 'Bruker SMART'
_computing_data_reduction 'Bruker SAINT'
_computing_molecular_graphics 'Diamond (Brandenburg, 2009)'
_computing_publication_material
;
WinGX publication routines (Farrugia, 1999)
;
_computing_structure_refinement 'SHELXL-2018/3 (Sheldrick, 2018)'
_computing_structure_solution 'Bruker SHELXTL'
_diffrn_ambient_temperature 294(2)
_diffrn_measured_fraction_theta_full 0.998
_diffrn_measured_fraction_theta_max 0.998
_diffrn_measurement_device_type 'CCD area detector'
_diffrn_measurement_method 'phi and omega scans'
_diffrn_radiation_monochromator graphite
_diffrn_radiation_source 'sealed tube'
_diffrn_radiation_type MoK\a
_diffrn_radiation_wavelength 0.71073
_diffrn_reflns_av_R_equivalents 0.0492
_diffrn_reflns_av_unetI/netI 0.0564
_diffrn_reflns_Laue_measured_fraction_full 0.998
_diffrn_reflns_Laue_measured_fraction_max 0.998
_diffrn_reflns_limit_h_max 16
_diffrn_reflns_limit_h_min -16
_diffrn_reflns_limit_k_max 17
_diffrn_reflns_limit_k_min -17
_diffrn_reflns_limit_l_max 20
_diffrn_reflns_limit_l_min -20
_diffrn_reflns_number 31938
_diffrn_reflns_point_group_measured_fraction_full 0.998
_diffrn_reflns_point_group_measured_fraction_max 0.998
_diffrn_reflns_theta_full 25.149
_diffrn_reflns_theta_max 25.149
_diffrn_reflns_theta_min 1.566
_exptl_absorpt_coefficient_mu 4.697
_exptl_absorpt_correction_T_max 0.369
_exptl_absorpt_correction_T_min 0.322
_exptl_absorpt_correction_type multi-scan
_exptl_absorpt_process_details 'Bruker, 2001.'
_exptl_crystal_colour colourless
_exptl_crystal_density_diffrn 1.893
_exptl_crystal_description block
_exptl_crystal_F_000 1768
_exptl_crystal_size_max 0.400
_exptl_crystal_size_mid 0.390
_exptl_crystal_size_min 0.340
_refine_diff_density_max 3.280
_refine_diff_density_min -0.725
_refine_diff_density_rms 0.145
_refine_ls_extinction_method none
_refine_ls_goodness_of_fit_ref 1.002
_refine_ls_hydrogen_treatment constr
_refine_ls_matrix_type full
_refine_ls_number_parameters 919
_refine_ls_number_reflns 11567
_refine_ls_number_restraints 0
_refine_ls_restrained_S_all 1.002
_refine_ls_R_factor_all 0.0523
_refine_ls_R_factor_gt 0.0406
_refine_ls_shift/su_max 0.001
_refine_ls_shift/su_mean 0.000
_refine_ls_structure_factor_coef Fsqd
_refine_ls_weighting_details 'w=1/[\s^2^(Fo^2^)+(0.0561P)^2^] where P=(Fo^2^+2Fc^2^)/3'
_refine_ls_weighting_scheme calc
_refine_ls_wR_factor_gt 0.0969
_refine_ls_wR_factor_ref 0.1033
_reflns_Friedel_coverage 0.000
_reflns_number_gt 9488
_reflns_number_total 11567
_reflns_threshold_expression 'I > 2\s(I)'
_cod_data_source_file d0ce00671h2.cif
_cod_data_source_block 275ale
_cod_database_code 7241436
_shelx_shelxl_version_number 2018/3
_shelx_space_group_comment
;
The symmetry employed for this shelxl refinement is uniquely defined
by the following loop, which should always be used as a source of
symmetry information in preference to the above space-group names.
They are only intended as comments.
;
_shelx_estimated_absorpt_t_min 0.255
_shelx_estimated_absorpt_t_max 0.298

loop_
_space_group_symop_operation_xyz
'x, y, z'
'-x, -y, -z'

loop_
_atom_site_label
_atom_site_type_symbol
_atom_site_fract_x
_atom_site_fract_y
_atom_site_fract_z
_atom_site_U_iso_or_equiv
_atom_site_adp_type
_atom_site_occupancy
_atom_site_site_symmetry_order
_atom_site_calc_flag
_atom_site_refinement_flags_posn
_atom_site_refinement_flags_adp
_atom_site_refinement_flags_occupancy
_atom_site_disorder_assembly
_atom_site_disorder_group
Au1 Au 0.09926(2) 0.13832(2) 0.11333(2) 0.02729(8) Uani 1 1 d . . . . .
P1 P 0.12402(12) 0.03813(11) 0.22630(10) 0.0309(4) Uani 1 1 d . . . . .
F1 F 0.0331(3) 0.0622(3) -0.0969(3) 0.0539(10) Uani 1 1 d . . . . .
F2 F 0.1301(3) -0.1027(3) -0.1163(3) 0.0689(14) Uani 1 1 d . . . . .
F3 F 0.3220(3) -0.1312(2) -0.1078(3) 0.0568(11) Uani 1 1 d . . . . .
F4 F 0.4207(3) 0.0074(3) -0.0862(3) 0.0534(10) Uani 1 1 d . . . . .
F5 F 0.3273(3) 0.1737(2) -0.0711(2) 0.0427(9) Uani 1 1 d . . . . .
F6 F -0.1976(3) 0.2958(2) 0.0944(2) 0.0417(9) Uani 1 1 d . . . . .
F7 F -0.3053(3) 0.3280(3) 0.2483(2) 0.0583(11) Uani 1 1 d . . . . .
F8 F -0.2057(3) 0.3807(3) 0.3417(2) 0.0605(11) Uani 1 1 d . . . . .
F9 F 0.0011(3) 0.4010(3) 0.2803(2) 0.0534(10) Uani 1 1 d . . . . .
F10 F 0.1092(3) 0.3695(2) 0.1265(2) 0.0391(8) Uani 1 1 d . . . . .
F11 F 0.1483(3) 0.2562(2) -0.2160(2) 0.0433(9) Uani 1 1 d . . . . .
F12 F 0.0402(3) 0.4152(2) -0.1959(2) 0.0431(9) Uani 1 1 d . . . . .
F13 F -0.0535(3) 0.4488(2) -0.0403(2) 0.0391(8) Uani 1 1 d . . . . .
C1 C 0.0233(4) -0.0484(4) 0.2800(4) 0.0324(14) Uani 1 1 d . . . . .
C2 C -0.0776(5) -0.0203(5) 0.2918(4) 0.0426(16) Uani 1 1 d . . . . .
H2 H -0.092298 0.041574 0.272471 0.051 Uiso 1 1 calc R U . . .
C3 C -0.1572(5) -0.0843(5) 0.3326(5) 0.0517(19) Uani 1 1 d . . . . .
H3 H -0.225027 -0.064820 0.341267 0.062 Uiso 1 1 calc R U . . .
C4 C -0.1358(5) -0.1753(5) 0.3597(4) 0.0404(16) Uani 1 1 d . . . . .
H4 H -0.189022 -0.218019 0.386059 0.048 Uiso 1 1 calc R U . . .
C5 C -0.0360(5) -0.2043(5) 0.3484(4) 0.0456(17) Uani 1 1 d . . . . .
H5 H -0.021789 -0.266240 0.367933 0.055 Uiso 1 1 calc R U . . .
C6 C 0.0435(5) -0.1407(4) 0.3077(4) 0.0382(15) Uani 1 1 d . . . . .
H6 H 0.111182 -0.160668 0.298944 0.046 Uiso 1 1 calc R U . . .
C7 C 0.1283(5) 0.0977(4) 0.3054(4) 0.0355(14) Uani 1 1 d . . . . .
C8 C 0.1534(5) 0.1922(4) 0.2817(4) 0.0373(15) Uani 1 1 d . . . . .
H8 H 0.168689 0.222757 0.225847 0.045 Uiso 1 1 calc R U . . .
C9 C 0.1557(5) 0.2405(5) 0.3410(4) 0.0481(18) Uani 1 1 d . . . . .
H9 H 0.171677 0.303582 0.324440 0.058 Uiso 1 1 calc R U . . .
C10 C 0.1348(6) 0.1971(6) 0.4236(4) 0.056(2) Uani 1 1 d . . . . .
H10 H 0.136087 0.230514 0.462889 0.067 Uiso 1 1 calc R U . . .
C11 C 0.1117(6) 0.1029(6) 0.4481(4) 0.059(2) Uani 1 1 d . . . . .
H11 H 0.099403 0.073023 0.503854 0.070 Uiso 1 1 calc R U . . .
C12 C 0.1067(5) 0.0523(5) 0.3904(4) 0.0483(18) Uani 1 1 d . . . . .
H12 H 0.089350 -0.010417 0.407732 0.058 Uiso 1 1 calc R U . . .
C13 C 0.2404(5) -0.0325(4) 0.1998(4) 0.0352(15) Uani 1 1 d . . . . .
C14 C 0.2664(5) -0.0648(4) 0.1267(4) 0.0446(17) Uani 1 1 d . . . . .
H14 H 0.227911 -0.046477 0.091192 0.053 Uiso 1 1 calc R U . . .
C15 C 0.3491(6) -0.1239(5) 0.1056(5) 0.056(2) Uani 1 1 d . . . . .
H15 H 0.366141 -0.145367 0.055936 0.067 Uiso 1 1 calc R U . . .
C16 C 0.4069(5) -0.1517(5) 0.1580(6) 0.061(2) Uani 1 1 d . . . . .
H16 H 0.461214 -0.193533 0.144798 0.073 Uiso 1 1 calc R U . . .
C17 C 0.3832(5) -0.1167(5) 0.2300(5) 0.054(2) Uani 1 1 d . . . . .
H17 H 0.423224 -0.133589 0.264426 0.065 Uiso 1 1 calc R U . . .
C18 C 0.3005(5) -0.0568(5) 0.2513(4) 0.0451(17) Uani 1 1 d . . . . .
H18 H 0.285079 -0.032997 0.299584 0.054 Uiso 1 1 calc R U . . .
C19 C 0.0776(4) 0.2303(4) 0.0118(4) 0.0274(13) Uani 1 1 d . . . . .
C20 C 0.1215(4) 0.2113(4) -0.0696(4) 0.0289(13) Uani 1 1 d . . . . .
C21 C 0.1071(4) 0.2737(4) -0.1379(4) 0.0297(13) Uani 1 1 d . . . . .
C22 C 0.0514(4) 0.3542(4) -0.1282(4) 0.0299(13) Uani 1 1 d . . . . .
C23 C 0.0050(4) 0.3709(4) -0.0487(4) 0.0325(14) Uani 1 1 d . . . . .
C24 C 0.0162(4) 0.3111(4) 0.0212(3) 0.0269(13) Uani 1 1 d . . . . .
C25 C 0.1768(4) 0.1230(4) -0.0833(3) 0.0294(13) Uani 1 1 d . . . . .
C26 C 0.1300(5) 0.0501(4) -0.0954(4) 0.0369(15) Uani 1 1 d . . . . .
C27 C 0.1767(5) -0.0343(4) -0.1039(4) 0.0407(16) Uani 1 1 d . . . . .
C28 C 0.2749(5) -0.0488(4) -0.1009(4) 0.0406(16) Uani 1 1 d . . . . .
C29 C 0.3251(4) 0.0214(4) -0.0896(4) 0.0353(14) Uani 1 1 d . . . . .
C30 C 0.2768(4) 0.1059(4) -0.0816(4) 0.0315(14) Uani 1 1 d . . . . .
C31 C -0.0406(4) 0.3310(4) 0.1059(3) 0.0275(13) Uani 1 1 d . . . . .
C32 C -0.1473(5) 0.3217(4) 0.1400(4) 0.0345(14) Uani 1 1 d . . . . .
C33 C -0.2030(5) 0.3392(4) 0.2178(4) 0.0395(16) Uani 1 1 d . . . . .
C34 C -0.1524(5) 0.3640(4) 0.2649(4) 0.0423(16) Uani 1 1 d . . . . .
C35 C -0.0471(5) 0.3743(4) 0.2345(4) 0.0367(15) Uani 1 1 d . . . . .
C36 C 0.0071(5) 0.3568(4) 0.1554(4) 0.0360(15) Uani 1 1 d . . . . .
Au2 Au 0.39396(2) 0.37230(2) 0.36604(2) 0.02931(8) Uani 1 1 d . . . . .
P2 P 0.41295(12) 0.42170(11) 0.22685(9) 0.0294(3) Uani 1 1 d . . . . .
F14 F 0.6445(3) 0.2405(3) 0.4481(4) 0.0888(17) Uani 1 1 d . . . . .
F15 F 0.7399(4) 0.1372(3) 0.3315(4) 0.120(3) Uani 1 1 d . . . . .
F16 F 0.6292(4) 0.0271(3) 0.2876(3) 0.0865(17) Uani 1 1 d . . . . .
F17 F 0.4221(4) 0.0201(3) 0.3609(3) 0.0812(15) Uani 1 1 d . . . . .
F18 F 0.3275(3) 0.1228(3) 0.4760(3) 0.0715(14) Uani 1 1 d . . . . .
F19 F 0.4410(3) 0.5518(3) 0.4408(3) 0.0577(11) Uani 1 1 d . . . . .
F20 F 0.3509(4) 0.7084(3) 0.3849(3) 0.0918(17) Uani 1 1 d . . . . .
F21 F 0.1421(4) 0.7223(3) 0.4340(3) 0.0860(16) Uani 1 1 d . . . . .
F22 F 0.0254(3) 0.5761(3) 0.5394(3) 0.0683(12) Uani 1 1 d . . . . .
F23 F 0.1152(3) 0.4190(2) 0.5958(2) 0.0508(10) Uani 1 1 d . . . . .
F24 F 0.4704(3) 0.1502(2) 0.6322(2) 0.0478(10) Uani 1 1 d . . . . .
F25 F 0.3747(3) 0.2626(3) 0.7384(2) 0.0508(10) Uani 1 1 d . . . . .
F26 F 0.2813(3) 0.4214(2) 0.6849(2) 0.0472(10) Uani 1 1 d . . . . .
C37 C 0.5381(4) 0.4714(4) 0.1645(3) 0.0302(13) Uani 1 1 d . . . . .
C38 C 0.5730(5) 0.5417(4) 0.1907(4) 0.0363(15) Uani 1 1 d . . . . .
H38 H 0.531866 0.561540 0.239071 0.044 Uiso 1 1 calc R U . . .
C39 C 0.6684(5) 0.5821(5) 0.1453(4) 0.0480(18) Uani 1 1 d . . . . .
H39 H 0.690548 0.629325 0.162803 0.058 Uiso 1 1 calc R U . . .
C40 C 0.7309(5) 0.5521(5) 0.0737(4) 0.0401(16) Uani 1 1 d . . . . .
H40 H 0.794400 0.579752 0.042672 0.048 Uiso 1 1 calc R U . . .
C41 C 0.6983(5) 0.4814(4) 0.0492(4) 0.0363(15) Uani 1 1 d . . . . .
H41 H 0.741001 0.459754 0.002271 0.044 Uiso 1 1 calc R U . . .
C42 C 0.6021(4) 0.4416(4) 0.0935(4) 0.0328(14) Uani 1 1 d . . . . .
H42 H 0.580570 0.394506 0.075428 0.039 Uiso 1 1 calc R U . . .
C43 C 0.3222(5) 0.5141(4) 0.2081(4) 0.0326(14) Uani 1 1 d . . . . .
C44 C 0.2284(5) 0.5187(5) 0.2720(5) 0.0436(17) Uani 1 1 d . . . . .
H44 H 0.213252 0.476068 0.322957 0.052 Uiso 1 1 calc R U . . .
C45 C 0.1576(6) 0.5880(5) 0.2583(5) 0.057(2) Uani 1 1 d . . . . .
H45 H 0.094214 0.591108 0.299939 0.069 Uiso 1 1 calc R U . . .
C46 C 0.1816(6) 0.6509(5) 0.1841(6) 0.059(2) Uani 1 1 d . . . . .
H46 H 0.134153 0.697158 0.175736 0.070 Uiso 1 1 calc R U . . .
C47 C 0.2738(6) 0.6479(5) 0.1214(5) 0.0524(19) Uani 1 1 d . . . . .
H47 H 0.289030 0.691627 0.071087 0.063 Uiso 1 1 calc R U . . .
C48 C 0.3444(5) 0.5787(4) 0.1337(4) 0.0399(16) Uani 1 1 d . . . . .
H48 H 0.407200 0.575975 0.091324 0.048 Uiso 1 1 calc R U . . .
C49 C 0.4008(4) 0.3296(4) 0.1760(4) 0.0312(14) Uani 1 1 d . . . . .
C50 C 0.4342(4) 0.2405(4) 0.2043(4) 0.0346(14) Uani 1 1 d . . . . .
H50 H 0.458282 0.229164 0.249444 0.042 Uiso 1 1 calc R U . . .
C51 C 0.4316(5) 0.1694(4) 0.1651(4) 0.0402(16) Uani 1 1 d . . . . .
H51 H 0.454895 0.110173 0.183392 0.048 Uiso 1 1 calc R U . . .
C52 C 0.3947(5) 0.1858(5) 0.0991(4) 0.0455(17) Uani 1 1 d . . . . .
H52 H 0.394588 0.137992 0.072010 0.055 Uiso 1 1 calc R U . . .
C53 C 0.3579(6) 0.2724(4) 0.0730(4) 0.0457(17) Uani 1 1 d . . . . .
H53 H 0.331036 0.282560 0.029457 0.055 Uiso 1 1 calc R U . . .
C54 C 0.3607(5) 0.3445(4) 0.1112(4) 0.0377(15) Uani 1 1 d . . . . .
H54 H 0.335773 0.403113 0.093428 0.045 Uiso 1 1 calc R U . . .
C55 C 0.3817(4) 0.3340(4) 0.4907(3) 0.0297(13) Uani 1 1 d . . . . .
C56 C 0.4282(5) 0.2508(4) 0.5207(4) 0.0331(14) Uani 1 1 d . . . . .
C57 C 0.4252(5) 0.2291(4) 0.6034(4) 0.0339(14) Uani 1 1 d . . . . .
C58 C 0.3761(5) 0.2855(4) 0.6581(4) 0.0342(14) Uani 1 1 d . . . . .
C59 C 0.3287(5) 0.3656(4) 0.6305(4) 0.0327(14) Uani 1 1 d . . . . .
C60 C 0.3310(5) 0.3906(4) 0.5478(4) 0.0293(13) Uani 1 1 d . . . . .
C61 C 0.4829(5) 0.1868(4) 0.4625(4) 0.0357(15) Uani 1 1 d . . . . .
C62 C 0.5891(5) 0.1861(5) 0.4267(5) 0.0525(19) Uani 1 1 d . . . . .
C63 C 0.6369(6) 0.1322(5) 0.3681(6) 0.069(3) Uani 1 1 d . . . . .
C64 C 0.5817(7) 0.0767(5) 0.3458(4) 0.059(2) Uani 1 1 d . . . . .
C65 C 0.4774(6) 0.0739(5) 0.3831(5) 0.0527(19) Uani 1 1 d . . . . .
C66 C 0.4296(5) 0.1280(5) 0.4413(4) 0.0430(16) Uani 1 1 d . . . . .
C67 C 0.2808(5) 0.4793(4) 0.5195(4) 0.0296(13) Uani 1 1 d . . . . .
C68 C 0.3387(5) 0.5551(4) 0.4655(4) 0.0407(16) Uani 1 1 d . . . . .
C69 C 0.2935(7) 0.6364(5) 0.4367(5) 0.057(2) Uani 1 1 d . . . . .
C70 C 0.1882(7) 0.6425(5) 0.4621(5) 0.060(2) Uani 1 1 d . . . . .
C71 C 0.1283(6) 0.5697(5) 0.5152(5) 0.0474(18) Uani 1 1 d . . . . .
C72 C 0.1765(5) 0.4893(4) 0.5425(4) 0.0383(15) Uani 1 1 d . . . . .

loop_
_atom_site_aniso_label
_atom_site_aniso_U_11
_atom_site_aniso_U_22
_atom_site_aniso_U_33
_atom_site_aniso_U_23
_atom_site_aniso_U_13
_atom_site_aniso_U_12
Au1 0.03155(14) 0.02544(13) 0.02467(13) -0.00410(9) -0.01002(10) 0.00033(10)
P1 0.0349(9) 0.0307(8) 0.0278(8) -0.0016(7) -0.0141(7) -0.0017(7)
F1 0.042(2) 0.050(2) 0.085(3) -0.026(2) -0.035(2) 0.0060(18)
F2 0.053(3) 0.041(2) 0.133(4) -0.040(3) -0.045(3) 0.005(2)
F3 0.049(2) 0.034(2) 0.092(3) -0.026(2) -0.024(2) 0.0106(18)
F4 0.039(2) 0.047(2) 0.082(3) -0.021(2) -0.026(2) 0.0031(18)
F5 0.036(2) 0.041(2) 0.060(2) -0.0214(18) -0.0209(18) -0.0001(16)
F6 0.038(2) 0.044(2) 0.047(2) -0.0105(17) -0.0182(18) 0.0021(17)
F7 0.041(2) 0.071(3) 0.049(2) -0.010(2) -0.0015(19) 0.010(2)
F8 0.067(3) 0.067(3) 0.037(2) -0.022(2) -0.001(2) 0.012(2)
F9 0.078(3) 0.052(2) 0.041(2) -0.0200(19) -0.029(2) 0.003(2)
F10 0.038(2) 0.042(2) 0.039(2) -0.0097(16) -0.0145(17) -0.0024(16)
F11 0.058(2) 0.048(2) 0.0249(19) -0.0096(16) -0.0154(17) 0.0055(18)
F12 0.057(2) 0.040(2) 0.033(2) 0.0008(16) -0.0224(18) 0.0029(18)
F13 0.042(2) 0.0294(18) 0.045(2) -0.0028(16) -0.0180(17) 0.0109(16)
C1 0.035(3) 0.038(3) 0.028(3) -0.006(3) -0.014(3) -0.006(3)
C2 0.039(4) 0.041(4) 0.044(4) 0.001(3) -0.016(3) 0.000(3)
C3 0.030(4) 0.057(5) 0.059(5) -0.003(4) -0.009(3) -0.004(3)
C4 0.044(4) 0.047(4) 0.031(3) -0.006(3) -0.012(3) -0.017(3)
C5 0.045(4) 0.034(4) 0.052(4) -0.001(3) -0.012(3) -0.007(3)
C6 0.035(4) 0.033(3) 0.051(4) -0.007(3) -0.020(3) -0.001(3)
C7 0.036(4) 0.039(4) 0.028(3) 0.000(3) -0.008(3) -0.005(3)
C8 0.043(4) 0.037(4) 0.033(3) -0.011(3) -0.011(3) 0.000(3)
C9 0.050(4) 0.047(4) 0.049(4) -0.018(3) -0.013(4) 0.000(3)
C10 0.061(5) 0.072(6) 0.041(4) -0.024(4) -0.017(4) -0.007(4)
C11 0.073(5) 0.074(6) 0.032(4) -0.003(4) -0.022(4) -0.018(4)
C12 0.063(5) 0.045(4) 0.039(4) 0.000(3) -0.021(4) -0.016(4)
C13 0.041(4) 0.024(3) 0.039(4) 0.003(3) -0.016(3) -0.007(3)
C14 0.042(4) 0.037(4) 0.049(4) -0.006(3) -0.012(3) 0.004(3)
C15 0.056(5) 0.040(4) 0.065(5) -0.012(4) -0.011(4) 0.002(4)
C16 0.034(4) 0.038(4) 0.095(7) -0.001(4) -0.008(4) 0.000(3)
C17 0.040(4) 0.042(4) 0.075(6) 0.011(4) -0.026(4) -0.004(3)
C18 0.041(4) 0.045(4) 0.048(4) 0.008(3) -0.023(3) -0.008(3)
C19 0.030(3) 0.026(3) 0.030(3) -0.003(2) -0.014(3) -0.004(2)
C20 0.027(3) 0.029(3) 0.034(3) -0.012(3) -0.011(3) -0.002(3)
C21 0.028(3) 0.035(3) 0.028(3) -0.004(3) -0.013(3) -0.004(3)
C22 0.031(3) 0.030(3) 0.032(3) 0.001(3) -0.019(3) 0.000(3)
C23 0.034(3) 0.027(3) 0.036(4) -0.004(3) -0.013(3) -0.005(3)
C24 0.028(3) 0.027(3) 0.024(3) -0.001(2) -0.009(2) -0.006(2)
C25 0.031(3) 0.030(3) 0.023(3) -0.003(2) -0.005(3) -0.006(3)
C26 0.030(3) 0.039(4) 0.048(4) -0.018(3) -0.015(3) 0.002(3)
C27 0.049(4) 0.028(3) 0.053(4) -0.014(3) -0.023(3) -0.004(3)
C28 0.037(4) 0.035(4) 0.050(4) -0.017(3) -0.010(3) 0.000(3)
C29 0.026(3) 0.035(4) 0.045(4) -0.011(3) -0.011(3) 0.000(3)
C30 0.033(3) 0.034(3) 0.030(3) -0.013(3) -0.008(3) -0.004(3)
C31 0.033(3) 0.023(3) 0.027(3) -0.003(2) -0.013(3) 0.001(2)
C32 0.039(4) 0.030(3) 0.034(3) -0.005(3) -0.014(3) 0.004(3)
C33 0.035(4) 0.037(4) 0.034(4) -0.005(3) 0.003(3) 0.003(3)
C34 0.053(4) 0.042(4) 0.027(3) -0.007(3) -0.010(3) 0.011(3)
C35 0.049(4) 0.029(3) 0.037(4) -0.010(3) -0.019(3) 0.005(3)
C36 0.037(4) 0.029(3) 0.036(4) -0.003(3) -0.008(3) 0.005(3)
Au2 0.03157(14) 0.03173(14) 0.02391(13) -0.00603(10) -0.00795(10) -0.00174(10)
P2 0.0325(9) 0.0320(8) 0.0245(8) -0.0065(6) -0.0099(7) -0.0015(7)
F14 0.040(3) 0.066(3) 0.156(5) -0.048(3) -0.011(3) -0.005(2)
F15 0.060(3) 0.066(3) 0.175(6) -0.040(4) 0.041(4) 0.004(3)
F16 0.118(4) 0.056(3) 0.057(3) -0.023(2) 0.006(3) 0.032(3)
F17 0.104(4) 0.076(3) 0.109(4) -0.064(3) -0.074(3) 0.043(3)
F18 0.037(2) 0.083(3) 0.116(4) -0.065(3) -0.030(2) 0.013(2)
F19 0.055(3) 0.047(2) 0.063(3) 0.012(2) -0.020(2) -0.020(2)
F20 0.114(4) 0.049(3) 0.101(4) 0.034(3) -0.047(3) -0.025(3)
F21 0.123(4) 0.043(3) 0.109(4) 0.000(3) -0.075(4) 0.022(3)
F22 0.058(3) 0.066(3) 0.092(4) -0.026(3) -0.038(3) 0.021(2)
F23 0.039(2) 0.040(2) 0.065(3) -0.0073(19) -0.008(2) -0.0026(18)
F24 0.061(3) 0.041(2) 0.042(2) -0.0064(17) -0.024(2) 0.0177(19)
F25 0.073(3) 0.054(2) 0.029(2) -0.0083(17) -0.0241(19) 0.009(2)
F26 0.074(3) 0.041(2) 0.030(2) -0.0147(16) -0.0186(19) 0.0088(19)
C37 0.031(3) 0.038(3) 0.026(3) -0.007(3) -0.014(3) -0.002(3)
C38 0.043(4) 0.043(4) 0.021(3) -0.012(3) -0.004(3) -0.009(3)
C39 0.057(5) 0.059(5) 0.034(4) -0.013(3) -0.016(3) -0.024(4)
C40 0.032(3) 0.056(4) 0.032(4) -0.006(3) -0.010(3) -0.009(3)
C41 0.036(4) 0.043(4) 0.029(3) -0.010(3) -0.008(3) 0.003(3)
C42 0.036(3) 0.037(3) 0.028(3) -0.007(3) -0.014(3) -0.002(3)
C43 0.042(4) 0.027(3) 0.033(3) -0.011(3) -0.016(3) 0.004(3)
C44 0.032(4) 0.040(4) 0.057(4) -0.014(3) -0.012(3) 0.007(3)
C45 0.044(5) 0.059(5) 0.071(6) -0.017(4) -0.018(4) 0.000(4)
C46 0.060(5) 0.041(4) 0.094(7) -0.024(4) -0.047(5) 0.017(4)
C47 0.066(5) 0.034(4) 0.066(5) -0.005(4) -0.038(4) 0.008(4)
C48 0.055(4) 0.030(3) 0.040(4) -0.009(3) -0.022(3) 0.001(3)
C49 0.033(3) 0.027(3) 0.032(3) -0.005(3) -0.009(3) -0.004(3)
C50 0.036(3) 0.035(3) 0.037(4) -0.012(3) -0.015(3) 0.002(3)
C51 0.049(4) 0.027(3) 0.041(4) -0.007(3) -0.012(3) 0.005(3)
C52 0.052(4) 0.038(4) 0.049(4) -0.018(3) -0.014(3) -0.009(3)
C53 0.068(5) 0.038(4) 0.045(4) -0.017(3) -0.032(4) 0.004(3)
C54 0.047(4) 0.032(3) 0.040(4) -0.007(3) -0.023(3) -0.001(3)
C55 0.032(3) 0.034(3) 0.024(3) -0.002(3) -0.010(3) -0.009(3)
C56 0.030(3) 0.031(3) 0.036(4) -0.010(3) -0.005(3) -0.002(3)
C57 0.035(4) 0.033(3) 0.034(4) -0.001(3) -0.015(3) -0.001(3)
C58 0.047(4) 0.035(3) 0.026(3) -0.005(3) -0.021(3) 0.002(3)
C59 0.038(4) 0.031(3) 0.028(3) -0.006(3) -0.010(3) -0.003(3)
C60 0.037(3) 0.025(3) 0.028(3) -0.003(2) -0.015(3) -0.003(3)
C61 0.039(4) 0.034(3) 0.031(3) -0.004(3) -0.010(3) 0.006(3)
C62 0.042(4) 0.038(4) 0.069(5) -0.017(4) -0.005(4) 0.000(3)
C63 0.043(5) 0.044(5) 0.081(6) -0.004(4) 0.019(4) 0.010(4)
C64 0.074(6) 0.040(4) 0.039(4) -0.002(3) 0.001(4) 0.016(4)
C65 0.070(5) 0.046(4) 0.054(5) -0.019(4) -0.035(4) 0.017(4)
C66 0.041(4) 0.049(4) 0.042(4) -0.018(3) -0.017(3) 0.017(3)
C67 0.043(4) 0.021(3) 0.030(3) -0.006(2) -0.018(3) -0.002(3)
C68 0.045(4) 0.043(4) 0.039(4) -0.001(3) -0.024(3) -0.008(3)
C69 0.085(6) 0.038(4) 0.052(5) 0.007(3) -0.038(4) -0.014(4)
C70 0.083(6) 0.041(4) 0.068(5) -0.010(4) -0.048(5) 0.022(4)
C71 0.061(5) 0.039(4) 0.054(5) -0.014(4) -0.034(4) 0.010(4)
C72 0.048(4) 0.032(3) 0.039(4) -0.013(3) -0.016(3) 0.002(3)

loop_
_atom_type_symbol
_atom_type_description
_atom_type_scat_dispersion_real
_atom_type_scat_dispersion_imag
_atom_type_scat_source
C C 0.0033 0.0016 'International Tables Vol C Tables 4.2.6.8 and 6.1.1.4'
H H 0.0000 0.0000 'International Tables Vol C Tables 4.2.6.8 and 6.1.1.4'
F F 0.0171 0.0103 'International Tables Vol C Tables 4.2.6.8 and 6.1.1.4'
P P 0.1023 0.0942 'International Tables Vol C Tables 4.2.6.8 and 6.1.1.4'
Au Au -2.0133 8.8022 'International Tables Vol C Tables 4.2.6.8 and 6.1.1.4'

loop_
_geom_angle_atom_site_label_1
_geom_angle_atom_site_label_2
_geom_angle_atom_site_label_3
_geom_angle
_geom_angle_site_symmetry_1
_geom_angle_site_symmetry_3
_geom_angle_publ_flag
C19 Au1 P1 179.18(15) . . ?
C7 P1 C1 105.6(3) . . ?
C7 P1 C13 107.5(3) . . ?
C1 P1 C13 103.1(3) . . ?
C7 P1 Au1 112.3(2) . . ?
C1 P1 Au1 113.6(2) . . ?
C13 P1 Au1 114.0(2) . . ?
C6 C1 C2 118.9(6) . . ?
C6 C1 P1 122.8(5) . . ?
C2 C1 P1 118.3(5) . . ?
C1 C2 C3 120.3(6) . . ?
C1 C2 H2 119.9 . . ?
C3 C2 H2 119.9 . . ?
C4 C3 C2 120.0(6) . . ?
C4 C3 H3 120.0 . . ?
C2 C3 H3 120.0 . . ?
C3 C4 C5 120.4(6) . . ?
C3 C4 H4 119.8 . . ?
C5 C4 H4 119.8 . . ?
C4 C5 C6 119.7(6) . . ?
C4 C5 H5 120.2 . . ?
C6 C5 H5 120.2 . . ?
C1 C6 C5 120.7(6) . . ?
C1 C6 H6 119.6 . . ?
C5 C6 H6 119.6 . . ?
C8 C7 C12 118.9(6) . . ?
C8 C7 P1 118.7(5) . . ?
C12 C7 P1 122.4(5) . . ?
C9 C8 C7 120.3(6) . . ?
C9 C8 H8 119.8 . . ?
C7 C8 H8 119.8 . . ?
C10 C9 C8 121.2(7) . . ?
C10 C9 H9 119.4 . . ?
C8 C9 H9 119.4 . . ?
C9 C10 C11 119.4(7) . . ?
C9 C10 H10 120.3 . . ?
C11 C10 H10 120.3 . . ?
C10 C11 C12 121.0(7) . . ?
C10 C11 H11 119.5 . . ?
C12 C11 H11 119.5 . . ?
C11 C12 C7 119.2(6) . . ?
C11 C12 H12 120.4 . . ?
C7 C12 H12 120.4 . . ?
C14 C13 C18 119.8(6) . . ?
C14 C13 P1 117.2(5) . . ?
C18 C13 P1 122.9(5) . . ?
C13 C14 C15 120.5(7) . . ?
C13 C14 H14 119.8 . . ?
C15 C14 H14 119.8 . . ?
C14 C15 C16 120.3(8) . . ?
C14 C15 H15 119.9 . . ?
C16 C15 H15 119.9 . . ?
C17 C16 C15 119.4(7) . . ?
C17 C16 H16 120.3 . . ?
C15 C16 H16 120.3 . . ?
C16 C17 C18 120.5(7) . . ?
C16 C17 H17 119.7 . . ?
C18 C17 H17 119.7 . . ?
C17 C18 C13 119.4(7) . . ?
C17 C18 H18 120.3 . . ?
C13 C18 H18 120.3 . . ?
C24 C19 C20 118.0(5) . . ?
C24 C19 Au1 121.9(4) . . ?
C20 C19 Au1 120.0(4) . . ?
C21 C20 C19 119.8(5) . . ?
C21 C20 C25 118.8(5) . . ?
C19 C20 C25 121.3(5) . . ?
F11 C21 C22 118.3(5) . . ?
F11 C21 C20 120.4(5) . . ?
C22 C21 C20 121.3(5) . . ?
F12 C22 C21 120.4(5) . . ?
F12 C22 C23 120.6(5) . . ?
C21 C22 C23 119.0(5) . . ?
F13 C23 C22 117.9(5) . . ?
F13 C23 C24 120.1(5) . . ?
C22 C23 C24 122.0(6) . . ?
C23 C24 C19 119.8(5) . . ?
C23 C24 C31 119.1(5) . . ?
C19 C24 C31 121.1(5) . . ?
C26 C25 C30 115.8(5) . . ?
C26 C25 C20 121.3(5) . . ?
C30 C25 C20 122.8(5) . . ?
F1 C26 C27 118.3(5) . . ?
F1 C26 C25 118.6(5) . . ?
C27 C26 C25 123.1(6) . . ?
F2 C27 C26 121.7(6) . . ?
F2 C27 C28 119.0(6) . . ?
C26 C27 C28 119.3(6) . . ?
F3 C28 C29 119.4(6) . . ?
F3 C28 C27 120.6(5) . . ?
C29 C28 C27 120.0(6) . . ?
F4 C29 C30 120.2(5) . . ?
F4 C29 C28 120.1(5) . . ?
C30 C29 C28 119.7(6) . . ?
F5 C30 C29 118.8(5) . . ?
F5 C30 C25 119.1(5) . . ?
C29 C30 C25 122.1(5) . . ?
C36 C31 C32 116.4(5) . . ?
C36 C31 C24 123.4(5) . . ?
C32 C31 C24 120.3(5) . . ?
F6 C32 C33 118.8(6) . . ?
F6 C32 C31 118.8(5) . . ?
C33 C32 C31 122.4(6) . . ?
F7 C33 C34 120.7(6) . . ?
F7 C33 C32 120.1(6) . . ?
C34 C33 C32 119.1(6) . . ?
F8 C34 C33 120.0(6) . . ?
F8 C34 C35 119.0(6) . . ?
C33 C34 C35 121.0(6) . . ?
F9 C35 C34 120.4(6) . . ?
F9 C35 C36 121.0(6) . . ?
C34 C35 C36 118.6(6) . . ?
F10 C36 C31 120.1(5) . . ?
F10 C36 C35 117.4(6) . . ?
C31 C36 C35 122.5(6) . . ?
C55 Au2 P2 176.81(15) . . ?
C37 P2 C49 104.3(3) . . ?
C37 P2 C43 104.3(3) . . ?
C49 P2 C43 107.3(3) . . ?
C37 P2 Au2 112.85(19) . . ?
C49 P2 Au2 114.2(2) . . ?
C43 P2 Au2 113.0(2) . . ?
C42 C37 C38 118.4(5) . . ?
C42 C37 P2 123.3(4) . . ?
C38 C37 P2 118.2(4) . . ?
C39 C38 C37 120.6(6) . . ?
C39 C38 H38 119.7 . . ?
C37 C38 H38 119.7 . . ?
C40 C39 C38 120.1(6) . . ?
C40 C39 H39 119.9 . . ?
C38 C39 H39 119.9 . . ?
C41 C40 C39 119.5(6) . . ?
C41 C40 H40 120.2 . . ?
C39 C40 H40 120.2 . . ?
C40 C41 C42 120.7(6) . . ?
C40 C41 H41 119.6 . . ?
C42 C41 H41 119.6 . . ?
C37 C42 C41 120.6(5) . . ?
C37 C42 H42 119.7 . . ?
C41 C42 H42 119.7 . . ?
C48 C43 C44 119.8(6) . . ?
C48 C43 P2 121.9(5) . . ?
C44 C43 P2 118.3(5) . . ?
C43 C44 C45 119.1(7) . . ?
C43 C44 H44 120.5 . . ?
C45 C44 H44 120.5 . . ?
C46 C45 C44 119.8(7) . . ?
C46 C45 H45 120.1 . . ?
C44 C45 H45 120.1 . . ?
C45 C46 C47 121.6(7) . . ?
C45 C46 H46 119.2 . . ?
C47 C46 H46 119.2 . . ?
C46 C47 C48 119.2(7) . . ?
C46 C47 H47 120.4 . . ?
C48 C47 H47 120.4 . . ?
C43 C48 C47 120.5(7) . . ?
C43 C48 H48 119.7 . . ?
C47 C48 H48 119.7 . . ?
C54 C49 C50 119.4(5) . . ?
C54 C49 P2 123.1(5) . . ?
C50 C49 P2 117.5(5) . . ?
C51 C50 C49 119.9(6) . . ?
C51 C50 H50 120.0 . . ?
C49 C50 H50 120.0 . . ?
C52 C51 C50 120.1(6) . . ?
C52 C51 H51 120.0 . . ?
C50 C51 H51 120.0 . . ?
C53 C52 C51 120.4(6) . . ?
C53 C52 H52 119.8 . . ?
C51 C52 H52 119.8 . . ?
C52 C53 C54 120.1(6) . . ?
C52 C53 H53 119.9 . . ?
C54 C53 H53 119.9 . . ?
C53 C54 C49 120.0(6) . . ?
C53 C54 H54 120.0 . . ?
C49 C54 H54 120.0 . . ?
C60 C55 C56 117.8(5) . . ?
C60 C55 Au2 121.5(4) . . ?
C56 C55 Au2 120.7(4) . . ?
C57 C56 C55 120.0(5) . . ?
C57 C56 C61 119.8(6) . . ?
C55 C56 C61 120.2(5) . . ?
F24 C57 C58 118.3(5) . . ?
F24 C57 C56 120.3(5) . . ?
C58 C57 C56 121.4(6) . . ?
F25 C58 C57 120.1(5) . . ?
F25 C58 C59 120.5(5) . . ?
C57 C58 C59 119.4(5) . . ?
F26 C59 C58 119.0(5) . . ?
F26 C59 C60 120.0(5) . . ?
C58 C59 C60 121.0(5) . . ?
C59 C60 C55 120.3(5) . . ?
C59 C60 C67 119.6(5) . . ?
C55 C60 C67 120.1(5) . . ?
C66 C61 C62 117.0(6) . . ?
C66 C61 C56 121.2(6) . . ?
C62 C61 C56 121.7(6) . . ?
F14 C62 C63 120.6(7) . . ?
F14 C62 C61 118.9(6) . . ?
C63 C62 C61 120.5(7) . . ?
F15 C63 C64 120.2(8) . . ?
F15 C63 C62 118.6(8) . . ?
C64 C63 C62 121.2(7) . . ?
F16 C64 C63 120.1(8) . . ?
F16 C64 C65 120.9(8) . . ?
C63 C64 C65 118.9(7) . . ?
F17 C65 C64 119.4(7) . . ?
F17 C65 C66 120.7(7) . . ?
C64 C65 C66 119.9(7) . . ?
F18 C66 C61 120.0(6) . . ?
F18 C66 C65 117.6(6) . . ?
C61 C66 C65 122.3(7) . . ?
C72 C67 C68 116.5(6) . . ?
C72 C67 C60 122.2(5) . . ?
C68 C67 C60 121.3(6) . . ?
F19 C68 C69 117.6(6) . . ?
F19 C68 C67 120.5(6) . . ?
C69 C68 C67 122.0(6) . . ?
F20 C69 C70 120.2(7) . . ?
F20 C69 C68 120.8(7) . . ?
C70 C69 C68 119.0(7) . . ?
C71 C70 F21 119.2(7) . . ?
C71 C70 C69 121.0(7) . . ?
F21 C70 C69 119.8(7) . . ?
F22 C71 C70 120.6(6) . . ?
F22 C71 C72 121.0(6) . . ?
C70 C71 C72 118.3(7) . . ?
F23 C72 C67 119.8(6) . . ?
F23 C72 C71 116.9(6) . . ?
C67 C72 C71 123.3(6) . . ?

loop_
_geom_bond_atom_site_label_1
_geom_bond_atom_site_label_2
_geom_bond_distance
_geom_bond_site_symmetry_2
_geom_bond_publ_flag
Au1 C19 2.063(5) . ?
Au1 P1 2.2852(15) . ?
P1 C7 1.804(6) . ?
P1 C1 1.818(6) . ?
P1 C13 1.822(6) . ?
F1 C26 1.348(7) . ?
F2 C27 1.333(6) . ?
F3 C28 1.339(7) . ?
F4 C29 1.344(7) . ?
F5 C30 1.343(6) . ?
F6 C32 1.348(7) . ?
F7 C33 1.341(7) . ?
F8 C34 1.348(7) . ?
F9 C35 1.334(7) . ?
F10 C36 1.342(7) . ?
F11 C21 1.350(6) . ?
F12 C22 1.358(6) . ?
F13 C23 1.355(6) . ?
C1 C6 1.376(8) . ?
C1 C2 1.383(9) . ?
C2 C3 1.393(9) . ?
C2 H2 0.9300 . ?
C3 C4 1.363(9) . ?
C3 H3 0.9300 . ?
C4 C5 1.372(9) . ?
C4 H4 0.9300 . ?
C5 C6 1.389(8) . ?
C5 H5 0.9300 . ?
C6 H6 0.9300 . ?
C7 C8 1.398(8) . ?
C7 C12 1.414(9) . ?
C8 C9 1.384(8) . ?
C8 H8 0.9300 . ?
C9 C10 1.372(10) . ?
C9 H9 0.9300 . ?
C10 C11 1.386(10) . ?
C10 H10 0.9300 . ?
C11 C12 1.397(9) . ?
C11 H11 0.9300 . ?
C12 H12 0.9300 . ?
C13 C14 1.374(9) . ?
C13 C18 1.392(9) . ?
C14 C15 1.376(9) . ?
C14 H14 0.9300 . ?
C15 C16 1.385(11) . ?
C15 H15 0.9300 . ?
C16 C17 1.381(11) . ?
C16 H16 0.9300 . ?
C17 C18 1.385(10) . ?
C17 H17 0.9300 . ?
C18 H18 0.9300 . ?
C19 C24 1.410(8) . ?
C19 C20 1.413(8) . ?
C20 C21 1.391(8) . ?
C20 C25 1.477(8) . ?
C21 C22 1.369(8) . ?
C22 C23 1.374(8) . ?
C23 C24 1.378(8) . ?
C24 C31 1.490(8) . ?
C25 C26 1.388(8) . ?
C25 C30 1.398(8) . ?
C26 C27 1.367(8) . ?
C27 C28 1.378(9) . ?
C28 C29 1.376(8) . ?
C29 C30 1.374(8) . ?
C31 C36 1.377(8) . ?
C31 C32 1.396(8) . ?
C32 C33 1.373(8) . ?
C33 C34 1.364(9) . ?
C34 C35 1.377(9) . ?
C35 C36 1.387(8) . ?
Au2 C55 2.058(6) . ?
Au2 P2 2.2871(15) . ?
P2 C37 1.809(6) . ?
P2 C49 1.822(6) . ?
P2 C43 1.828(6) . ?
F14 C62 1.342(8) . ?
F15 C63 1.348(9) . ?
F16 C64 1.333(8) . ?
F17 C65 1.342(8) . ?
F18 C66 1.335(7) . ?
F19 C68 1.332(7) . ?
F20 C69 1.337(8) . ?
F21 C70 1.365(8) . ?
F22 C71 1.342(8) . ?
F23 C72 1.350(7) . ?
F24 C57 1.353(7) . ?
F25 C58 1.352(7) . ?
F26 C59 1.350(6) . ?
C37 C42 1.384(7) . ?
C37 C38 1.399(8) . ?
C38 C39 1.387(8) . ?
C38 H38 0.9300 . ?
C39 C40 1.386(9) . ?
C39 H39 0.9300 . ?
C40 C41 1.371(8) . ?
C40 H40 0.9300 . ?
C41 C42 1.389(8) . ?
C41 H41 0.9300 . ?
C42 H42 0.9300 . ?
C43 C48 1.374(8) . ?
C43 C44 1.395(8) . ?
C44 C45 1.395(10) . ?
C44 H44 0.9300 . ?
C45 C46 1.361(11) . ?
C45 H45 0.9300 . ?
C46 C47 1.367(10) . ?
C46 H46 0.9300 . ?
C47 C48 1.386(9) . ?
C47 H47 0.9300 . ?
C48 H48 0.9300 . ?
C49 C54 1.385(8) . ?
C49 C50 1.395(8) . ?
C50 C51 1.379(8) . ?
C50 H50 0.9300 . ?
C51 C52 1.375(9) . ?
C51 H51 0.9300 . ?
C52 C53 1.374(9) . ?
C52 H52 0.9300 . ?
C53 C54 1.381(8) . ?
C53 H53 0.9300 . ?
C54 H54 0.9300 . ?
C55 C60 1.399(8) . ?
C55 C56 1.416(8) . ?
C56 C57 1.384(8) . ?
C56 C61 1.503(8) . ?
C57 C58 1.365(8) . ?
C58 C59 1.375(8) . ?
C59 C60 1.389(8) . ?
C60 C67 1.494(8) . ?
C61 C66 1.365(9) . ?
C61 C62 1.386(9) . ?
C62 C63 1.382(10) . ?
C63 C64 1.359(11) . ?
C64 C65 1.364(11) . ?
C65 C66 1.379(9) . ?
C67 C72 1.365(9) . ?
C67 C68 1.388(8) . ?
C68 C69 1.379(9) . ?
C69 C70 1.372(11) . ?
C70 C71 1.364(10) . ?
C71 C72 1.382(9) . ?

loop_
_geom_torsion_atom_site_label_1
_geom_torsion_atom_site_label_2
_geom_torsion_atom_site_label_3
_geom_torsion_atom_site_label_4
_geom_torsion
_geom_torsion_site_symmetry_1
_geom_torsion_site_symmetry_2
_geom_torsion_site_symmetry_3
_geom_torsion_site_symmetry_4
_geom_torsion_publ_flag
C7 P1 C1 C6 -99.3(5) . . . . ?
C13 P1 C1 C6 13.4(6) . . . . ?
Au1 P1 C1 C6 137.3(5) . . . . ?
C7 P1 C1 C2 82.2(5) . . . . ?
C13 P1 C1 C2 -165.2(5) . . . . ?
Au1 P1 C1 C2 -41.3(5) . . . . ?
C6 C1 C2 C3 1.3(10) . . . . ?
P1 C1 C2 C3 179.9(5) . . . . ?
C1 C2 C3 C4 -1.1(10) . . . . ?
C2 C3 C4 C5 1.1(10) . . . . ?
C3 C4 C5 C6 -1.2(10) . . . . ?
C2 C1 C6 C5 -1.4(9) . . . . ?
P1 C1 C6 C5 -180.0(5) . . . . ?
C4 C5 C6 C1 1.4(10) . . . . ?
C1 P1 C7 C8 -146.8(5) . . . . ?
C13 P1 C7 C8 103.7(5) . . . . ?
Au1 P1 C7 C8 -22.5(6) . . . . ?
C1 P1 C7 C12 32.9(6) . . . . ?
C13 P1 C7 C12 -76.6(6) . . . . ?
Au1 P1 C7 C12 157.2(5) . . . . ?
C12 C7 C8 C9 -0.9(10) . . . . ?
P1 C7 C8 C9 178.9(5) . . . . ?
C7 C8 C9 C10 0.8(11) . . . . ?
C8 C9 C10 C11 0.5(12) . . . . ?
C9 C10 C11 C12 -1.8(12) . . . . ?
C10 C11 C12 C7 1.7(12) . . . . ?
C8 C7 C12 C11 -0.4(10) . . . . ?
P1 C7 C12 C11 179.9(5) . . . . ?
C7 P1 C13 C14 -163.7(5) . . . . ?
C1 P1 C13 C14 85.1(5) . . . . ?
Au1 P1 C13 C14 -38.5(5) . . . . ?
C7 P1 C13 C18 18.5(6) . . . . ?
C1 P1 C13 C18 -92.7(5) . . . . ?
Au1 P1 C13 C18 143.7(5) . . . . ?
C18 C13 C14 C15 2.6(9) . . . . ?
P1 C13 C14 C15 -175.3(5) . . . . ?
C13 C14 C15 C16 0.1(10) . . . . ?
C14 C15 C16 C17 -2.4(11) . . . . ?
C15 C16 C17 C18 2.1(11) . . . . ?
C16 C17 C18 C13 0.5(10) . . . . ?
C14 C13 C18 C17 -2.8(9) . . . . ?
P1 C13 C18 C17 174.9(5) . . . . ?
C24 C19 C20 C21 2.8(8) . . . . ?
Au1 C19 C20 C21 -179.7(4) . . . . ?
C24 C19 C20 C25 -173.0(5) . . . . ?
Au1 C19 C20 C25 4.5(7) . . . . ?
C19 C20 C21 F11 -179.7(5) . . . . ?
C25 C20 C21 F11 -3.9(8) . . . . ?
C19 C20 C21 C22 0.4(8) . . . . ?
C25 C20 C21 C22 176.3(5) . . . . ?
F11 C21 C22 F12 -1.3(8) . . . . ?
C20 C21 C22 F12 178.5(5) . . . . ?
F11 C21 C22 C23 177.0(5) . . . . ?
C20 C21 C22 C23 -3.1(8) . . . . ?
F12 C22 C23 F13 1.3(8) . . . . ?
C21 C22 C23 F13 -177.0(5) . . . . ?
F12 C22 C23 C24 -179.0(5) . . . . ?
C21 C22 C23 C24 2.6(9) . . . . ?
F13 C23 C24 C19 -179.7(5) . . . . ?
C22 C23 C24 C19 0.6(9) . . . . ?
F13 C23 C24 C31 2.8(8) . . . . ?
C22 C23 C24 C31 -176.9(5) . . . . ?
C20 C19 C24 C23 -3.3(8) . . . . ?
Au1 C19 C24 C23 179.3(4) . . . . ?
C20 C19 C24 C31 174.2(5) . . . . ?
Au1 C19 C24 C31 -3.3(7) . . . . ?
C21 C20 C25 C26 -75.4(7) . . . . ?
C19 C20 C25 C26 100.4(7) . . . . ?
C21 C20 C25 C30 107.2(7) . . . . ?
C19 C20 C25 C30 -77.0(7) . . . . ?
C30 C25 C26 F1 179.4(5) . . . . ?
C20 C25 C26 F1 1.8(9) . . . . ?
C30 C25 C26 C27 1.1(9) . . . . ?
C20 C25 C26 C27 -176.5(6) . . . . ?
F1 C26 C27 F2 2.3(10) . . . . ?
C25 C26 C27 F2 -179.4(6) . . . . ?
F1 C26 C27 C28 -178.7(6) . . . . ?
C25 C26 C27 C28 -0.4(11) . . . . ?
F2 C27 C28 F3 -1.9(10) . . . . ?
C26 C27 C28 F3 179.0(6) . . . . ?
F2 C27 C28 C29 178.9(6) . . . . ?
C26 C27 C28 C29 -0.2(10) . . . . ?
F3 C28 C29 F4 0.4(10) . . . . ?
C27 C28 C29 F4 179.6(6) . . . . ?
F3 C28 C29 C30 -179.3(6) . . . . ?
C27 C28 C29 C30 -0.1(10) . . . . ?
F4 C29 C30 F5 0.7(9) . . . . ?
C28 C29 C30 F5 -179.6(6) . . . . ?
F4 C29 C30 C25 -178.8(6) . . . . ?
C28 C29 C30 C25 0.9(9) . . . . ?
C26 C25 C30 F5 179.1(5) . . . . ?
C20 C25 C30 F5 -3.3(9) . . . . ?
C26 C25 C30 C29 -1.4(9) . . . . ?
C20 C25 C30 C29 176.2(6) . . . . ?
C23 C24 C31 C36 -111.8(7) . . . . ?
C19 C24 C31 C36 70.8(7) . . . . ?
C23 C24 C31 C32 70.0(7) . . . . ?
C19 C24 C31 C32 -107.5(6) . . . . ?
C36 C31 C32 F6 -179.4(5) . . . . ?
C24 C31 C32 F6 -1.0(8) . . . . ?
C36 C31 C32 C33 1.6(9) . . . . ?
C24 C31 C32 C33 180.0(5) . . . . ?
F6 C32 C33 F7 1.9(9) . . . . ?
C31 C32 C33 F7 -179.1(5) . . . . ?
F6 C32 C33 C34 178.9(5) . . . . ?
C31 C32 C33 C34 -2.1(9) . . . . ?
F7 C33 C34 F8 -2.4(9) . . . . ?
C32 C33 C34 F8 -179.4(5) . . . . ?
F7 C33 C34 C35 179.1(6) . . . . ?
C32 C33 C34 C35 2.1(10) . . . . ?
F8 C34 C35 F9 -0.4(9) . . . . ?
C33 C34 C35 F9 178.2(6) . . . . ?
F8 C34 C35 C36 179.9(5) . . . . ?
C33 C34 C35 C36 -1.6(9) . . . . ?
C32 C31 C36 F10 -178.4(5) . . . . ?
C24 C31 C36 F10 3.3(9) . . . . ?
C32 C31 C36 C35 -1.1(9) . . . . ?
C24 C31 C36 C35 -179.4(5) . . . . ?
F9 C35 C36 F10 -1.2(8) . . . . ?
C34 C35 C36 F10 178.5(5) . . . . ?
F9 C35 C36 C31 -178.6(5) . . . . ?
C34 C35 C36 C31 1.1(9) . . . . ?
C49 P2 C37 C42 1.6(6) . . . . ?
C43 P2 C37 C42 -110.9(5) . . . . ?
Au2 P2 C37 C42 126.1(5) . . . . ?
C49 P2 C37 C38 -176.5(5) . . . . ?
C43 P2 C37 C38 71.0(5) . . . . ?
Au2 P2 C37 C38 -52.0(5) . . . . ?
C42 C37 C38 C39 1.7(9) . . . . ?
P2 C37 C38 C39 179.9(5) . . . . ?
C37 C38 C39 C40 -0.9(10) . . . . ?
C38 C39 C40 C41 -1.0(10) . . . . ?
C39 C40 C41 C42 2.1(10) . . . . ?
C38 C37 C42 C41 -0.7(9) . . . . ?
P2 C37 C42 C41 -178.7(4) . . . . ?
C40 C41 C42 C37 -1.3(9) . . . . ?
C37 P2 C43 C48 29.7(6) . . . . ?
C49 P2 C43 C48 -80.7(5) . . . . ?
Au2 P2 C43 C48 152.6(4) . . . . ?
C37 P2 C43 C44 -149.9(5) . . . . ?
C49 P2 C43 C44 99.7(5) . . . . ?
Au2 P2 C43 C44 -27.0(5) . . . . ?
C48 C43 C44 C45 1.3(10) . . . . ?
P2 C43 C44 C45 -179.1(5) . . . . ?
C43 C44 C45 C46 -1.3(11) . . . . ?
C44 C45 C46 C47 0.5(12) . . . . ?
C45 C46 C47 C48 0.3(11) . . . . ?
C44 C43 C48 C47 -0.6(9) . . . . ?
P2 C43 C48 C47 179.9(5) . . . . ?
C46 C47 C48 C43 -0.2(10) . . . . ?
C37 P2 C49 C54 -88.6(6) . . . . ?
C43 P2 C49 C54 21.7(6) . . . . ?
Au2 P2 C49 C54 147.7(5) . . . . ?
C37 P2 C49 C50 91.1(5) . . . . ?
C43 P2 C49 C50 -158.6(5) . . . . ?
Au2 P2 C49 C50 -32.6(5) . . . . ?
C54 C49 C50 C51 3.0(9) . . . . ?
P2 C49 C50 C51 -176.7(5) . . . . ?
C49 C50 C51 C52 -1.0(9) . . . . ?
C50 C51 C52 C53 -1.5(10) . . . . ?
C51 C52 C53 C54 2.0(11) . . . . ?
C52 C53 C54 C49 0.0(10) . . . . ?
C50 C49 C54 C53 -2.5(9) . . . . ?
P2 C49 C54 C53 177.2(5) . . . . ?
C60 C55 C56 C57 -2.0(8) . . . . ?
Au2 C55 C56 C57 175.7(4) . . . . ?
C60 C55 C56 C61 179.4(5) . . . . ?
Au2 C55 C56 C61 -2.9(7) . . . . ?
C55 C56 C57 F24 -179.3(5) . . . . ?
C61 C56 C57 F24 -0.6(9) . . . . ?
C55 C56 C57 C58 1.4(9) . . . . ?
C61 C56 C57 C58 -179.9(6) . . . . ?
F24 C57 C58 F25 0.9(9) . . . . ?
C56 C57 C58 F25 -179.8(5) . . . . ?
F24 C57 C58 C59 -179.4(5) . . . . ?
C56 C57 C58 C59 -0.1(9) . . . . ?
F25 C58 C59 F26 0.3(9) . . . . ?
C57 C58 C59 F26 -179.4(5) . . . . ?
F25 C58 C59 C60 179.0(5) . . . . ?
C57 C58 C59 C60 -0.7(9) . . . . ?
F26 C59 C60 C55 178.8(5) . . . . ?
C58 C59 C60 C55 0.1(9) . . . . ?
F26 C59 C60 C67 0.1(8) . . . . ?
C58 C59 C60 C67 -178.6(5) . . . . ?
C56 C55 C60 C59 1.2(8) . . . . ?
Au2 C55 C60 C59 -176.4(4) . . . . ?
C56 C55 C60 C67 179.9(5) . . . . ?
Au2 C55 C60 C67 2.2(7) . . . . ?
C57 C56 C61 C66 103.2(7) . . . . ?
C55 C56 C61 C66 -78.1(8) . . . . ?
C57 C56 C61 C62 -78.1(8) . . . . ?
C55 C56 C61 C62 100.6(8) . . . . ?
C66 C61 C62 F14 -177.8(6) . . . . ?
C56 C61 C62 F14 3.5(10) . . . . ?
C66 C61 C62 C63 4.1(11) . . . . ?
C56 C61 C62 C63 -174.7(7) . . . . ?
F14 C62 C63 F15 -1.5(12) . . . . ?
C61 C62 C63 F15 176.6(7) . . . . ?
F14 C62 C63 C64 180.0(7) . . . . ?
C61 C62 C63 C64 -1.9(12) . . . . ?
F15 C63 C64 F16 -0.1(12) . . . . ?
C62 C63 C64 F16 178.3(7) . . . . ?
F15 C63 C64 C65 -179.2(7) . . . . ?
C62 C63 C64 C65 -0.8(12) . . . . ?
F16 C64 C65 F17 0.2(11) . . . . ?
C63 C64 C65 F17 179.3(7) . . . . ?
F16 C64 C65 C66 -178.0(6) . . . . ?
C63 C64 C65 C66 1.1(11) . . . . ?
C62 C61 C66 F18 177.5(6) . . . . ?
C56 C61 C66 F18 -3.7(10) . . . . ?
C62 C61 C66 C65 -3.8(10) . . . . ?
C56 C61 C66 C65 174.9(6) . . . . ?
F17 C65 C66 F18 1.8(10) . . . . ?
C64 C65 C66 F18 180.0(6) . . . . ?
F17 C65 C66 C61 -176.9(6) . . . . ?
C64 C65 C66 C61 1.3(11) . . . . ?
C59 C60 C67 C72 -73.4(8) . . . . ?
C55 C60 C67 C72 107.9(7) . . . . ?
C59 C60 C67 C68 109.1(7) . . . . ?
C55 C60 C67 C68 -69.5(7) . . . . ?
C72 C67 C68 F19 179.2(6) . . . . ?
C60 C67 C68 F19 -3.3(9) . . . . ?
C72 C67 C68 C69 0.3(9) . . . . ?
C60 C67 C68 C69 177.8(6) . . . . ?
F19 C68 C69 F20 0.9(10) . . . . ?
C67 C68 C69 F20 179.8(6) . . . . ?
F19 C68 C69 C70 -179.0(6) . . . . ?
C67 C68 C69 C70 -0.1(11) . . . . ?
F20 C69 C70 C71 -179.8(7) . . . . ?
C68 C69 C70 C71 0.1(12) . . . . ?
F20 C69 C70 F21 0.2(11) . . . . ?
C68 C69 C70 F21 -179.8(6) . . . . ?
F21 C70 C71 F22 0.3(11) . . . . ?
C69 C70 C71 F22 -179.7(7) . . . . ?
F21 C70 C71 C72 179.7(6) . . . . ?
C69 C70 C71 C72 -0.3(11) . . . . ?
C68 C67 C72 F23 -179.1(5) . . . . ?
C60 C67 C72 F23 3.3(9) . . . . ?
C68 C67 C72 C71 -0.5(9) . . . . ?
C60 C67 C72 C71 -178.0(6) . . . . ?
F22 C71 C72 F23 -1.4(9) . . . . ?
C70 C71 C72 F23 179.2(6) . . . . ?
F22 C71 C72 C67 179.9(6) . . . . ?
C70 C71 C72 C67 0.5(10) . . . . ?
